data_9017235
loop_
_publ_author_name
'Vereshchagin, O. S.'
'Rozhdestvenskaya, I. V.'
'Frank-Kamenetskaya O V'
'Zolotarev, A. A.'

_publ_section_title
;
 Ion substitutions and structural adjustment in Cr-bearing tourmalines
 Note: Sample 2
;
_journal_name_full 'European Journal of Mineralogy'
_journal_page_first 309
_journal_page_last 321
_journal_volume 26
_journal_year 2014
_chemical_compound_source 'Shabrovskoe ore district, Middle Urals, Russia'
_chemical_formula_sum 'Al5.91 B3 Ca0.02 Cr0.72 Fe0.09 H3.68 K0.01 Mg2.34 Na0.76 O31 Si5.94'
_chemical_name_mineral Dravite
_space_group_IT_number 160
_space_group_name_Hall 'R 3 -2"'
_space_group_name_H-M_alt 'R 3 m :H'
_symmetry_space_group_name_H-M 'R 3 m :H'
_cell_angle_alpha 90
_cell_angle_beta 90
_cell_angle_gamma 120
_cell_formula_units_Z 3
_cell_length_a 15.933
_cell_length_b 15.933
_cell_length_c 7.213
_cell_volume 1585.775
_database_code_amcsd 0020155
_exptl_crystal_density_diffrn 3.067
_cod_data_source_file inputs/fixed/downloads/08/08604.cif
_cod_data_source_block 08604
_cod_original_sg_symbol_H-M 'R 3 m'
_cod_original_formula_sum 'Ca.02 Na.76 K.01 Al5.91 Cr.72 Fe.09 Mg2.34 Si5.94 B3 O31 H3.68'
_cod_database_code 9017235

loop_
_space_group_symop_operation_xyz
x,y,z
2/3+x,1/3+y,1/3+z
1/3+x,2/3+y,2/3+z
x,x-y,z
2/3+x,1/3+x-y,1/3+z
1/3+x,2/3+x-y,2/3+z
-y,-x,z
2/3-y,1/3-x,1/3+z
1/3-y,2/3-x,2/3+z
-x+y,y,z
2/3-x+y,1/3+y,1/3+z
1/3-x+y,2/3+y,2/3+z
-y,x-y,z
2/3-y,1/3+x-y,1/3+z
1/3-y,2/3+x-y,2/3+z
-x+y,-x,z
2/3-x+y,1/3-x,1/3+z
1/3-x+y,2/3-x,2/3+z

loop_
_atom_site_label
_atom_site_fract_x
_atom_site_fract_y
_atom_site_fract_z
_atom_site_occupancy
_atom_site_U_iso_or_equiv
_atom_site_type_symbol
_atom_site_attached_hydrogens
CaX 0.00000 0.00000 0.22970 0.02000 0.01810 Ca 0
NaX 0.00000 0.00000 0.22970 0.76000 0.01810 Na 0
KX 0.00000 0.00000 0.22970 0.01000 0.01810 K 0
AlY 0.12367 0.06184 0.63640 0.65000 0.00520 Al 0
CrY 0.12367 0.06184 0.63640 0.08000 0.00520 Cr 0
FeY 0.12367 0.06184 0.63640 0.01000 0.00520 Fe 0
MgY 0.12367 0.06184 0.63640 0.26000 0.00520 Mg 0
AlZ 0.29776 0.26152 0.61006 0.65000 0.00440 Al 0
CrZ 0.29776 0.26152 0.61006 0.08000 0.00440 Cr 0
FeZ 0.29776 0.26152 0.61006 0.01000 0.00440 Fe 0
MgZ 0.29776 0.26152 0.61006 0.26000 0.00440 Mg 0
SiT 0.19153 0.18969 0.00000 0.99000 0.00450 Si 0
AlT 0.19153 0.18969 0.00000 0.01000 0.00450 Al 0
B 0.10991 0.21982 0.45370 1.00000 0.00600 B 0
O-Hw 0.00000 0.00000 0.76930 0.92000 0.01000 O 1
O1w 0.00000 0.00000 0.76930 0.08000 0.01000 O 0
O2 0.06062 0.12124 0.48720 1.00000 0.01100 O 0
O-Hv 0.26074 0.13037 0.50980 0.92000 0.01020 O 1
O3v 0.26074 0.13037 0.50980 0.08000 0.01020 O 0
O4 0.09316 0.18632 0.07090 1.00000 0.00880 O 0
O5 0.18442 0.09221 0.09220 1.00000 0.00790 O 0
O6 0.19430 0.18417 0.77690 1.00000 0.00760 O 0
O7 0.28483 0.28468 0.07730 1.00000 0.00790 O 0
O8 0.20900 0.26970 0.43880 1.00000 0.00930 O 0

loop_
_cod_changelog_entry_id
_cod_changelog_entry_author
_cod_changelog_entry_date
_cod_changelog_entry_text
1
;cod-tools version 3.8.0
Id: cif_guess_AMCSD_atom_types 9581 2023-05-17 12:35:41Z saulius
;
2023-05-18T11:43:16+03:00
;Derived atom types and hydrogen counts
from atom names that follow the AMCSD naming convention
(Wat == water, O-H == hydroxyl).
;

loop_
_cod_related_entry_id
_cod_related_entry_database
_cod_related_entry_code
1 AMCSD 0020155
